data_2311204
loop_
_publ_author_name
'Manjunath, B. C.'
'Kumar, K. S. Vinay'
'Kumar, S. Madan'
'Sadashiva, M. P.'
'Lokanath, N. K.'

_publ_section_title
;
 5-[(1-Benzyl-1H-1,2,3-triazol-4-yl)meth-yl]-5H-dibenzo[b,f]azepine.
;
_journal_coeditor_code SU2664
_journal_issue 'Pt 12'
_journal_name_full 'Acta crystallographica. Section E, Structure reports online'
_journal_page_first o1763
_journal_paper_doi 10.1107/S1600536813030547
_journal_volume 69
_journal_year 2013
_chemical_formula_iupac 'C24 H20 N4'
_chemical_formula_moiety 'C24 H20 N4'
_chemical_formula_sum 'C24 H20 N4'
_chemical_formula_weight 364.44
_chemical_name_systematic 5-[(1-Benzyl-1<i>H</i>-1,2,3-triazol-4-yl)methyl]-5<i>H</i>-dibenzo[<i>b,f</i>]azepine
_space_group_IT_number 14
_space_group_name_Hall '-P 2ybc'
_space_group_name_H-M_alt 'P 1 21/c 1'
_symmetry_cell_setting monoclinic
_symmetry_space_group_name_Hall '-P 2ybc'
_symmetry_space_group_name_H-M 'P 1 21/c 1'
_atom_sites_solution_hydrogens geom
_atom_sites_solution_primary direct
_atom_sites_solution_secondary difmap
_audit_creation_method SHELXL-97
_cell_angle_alpha 90.00
_cell_angle_beta 98.610(4)
_cell_angle_gamma 90.00
_cell_formula_units_Z 4
_cell_length_a 11.4339(10)
_cell_length_b 11.7140(12)
_cell_length_c 14.4527(13)
_cell_measurement_reflns_used 3160
_cell_measurement_temperature 296(2)
_cell_measurement_theta_max 64.7
_cell_measurement_theta_min 3.9
_cell_volume 1913.9(3)
_computing_cell_refinement 'SAINT (Bruker, 2013)'
_computing_data_collection 'APEX2 (Bruker, 2013)'
_computing_data_reduction 'SAINT (Bruker, 2013)'
_computing_molecular_graphics 'Mercury (Macrae <i>et al.</i>, 2008)'
_computing_publication_material 'Mercury (Macrae <i>et al.</i>, 2008)'
_computing_structure_refinement 'SHELXL97 (Sheldrick, 2008)'
_computing_structure_solution 'SHELXS97 (Sheldrick, 2008)'
_diffrn_ambient_temperature 296(2)
_diffrn_detector_area_resol_mean 10.7
_diffrn_measured_fraction_theta_full 0.975
_diffrn_measured_fraction_theta_max 0.975
_diffrn_measurement_device_type 'Bruker X8 Proteum'
_diffrn_measurement_method '\f and \w scans'
_diffrn_radiation_monochromator 'Helios multilayer optics'
_diffrn_radiation_source 'Bruker MicroStar microfocus rotating anode'
_diffrn_radiation_type CuK\a
_diffrn_radiation_wavelength 1.54178
_diffrn_reflns_av_R_equivalents 0.0293
_diffrn_reflns_av_sigmaI/netI 0.0284
_diffrn_reflns_limit_h_max 13
_diffrn_reflns_limit_h_min -13
_diffrn_reflns_limit_k_max 13
_diffrn_reflns_limit_k_min -6
_diffrn_reflns_limit_l_max 16
_diffrn_reflns_limit_l_min -16
_diffrn_reflns_number 11434
_diffrn_reflns_theta_full 64.69
_diffrn_reflns_theta_max 64.69
_diffrn_reflns_theta_min 3.91
_exptl_absorpt_coefficient_mu 0.598
_exptl_absorpt_correction_T_max 0.882
_exptl_absorpt_correction_T_min 0.871
_exptl_absorpt_correction_type multi-scan
_exptl_absorpt_process_details '(SADABS; Bruker, 2013)'
_exptl_crystal_colour yellow
_exptl_crystal_density_diffrn 1.265
_exptl_crystal_density_method 'not measured'
_exptl_crystal_description block
_exptl_crystal_F_000 768
_exptl_crystal_size_max 0.23
_exptl_crystal_size_mid 0.22
_exptl_crystal_size_min 0.21
_refine_diff_density_max 0.373
_refine_diff_density_min -0.351
_refine_ls_extinction_coef 0.0022(4)
_refine_ls_extinction_expression Fc^*^=kFc[1+0.001xFc^2^\l^3^/sin(2\q)]^-1/4^
_refine_ls_extinction_method 'SHELXL97 (Sheldrick, 2008)'
_refine_ls_goodness_of_fit_ref 1.058
_refine_ls_hydrogen_treatment constr
_refine_ls_matrix_type full
_refine_ls_number_parameters 242
_refine_ls_number_reflns 3160
_refine_ls_number_restraints 0
_refine_ls_restrained_S_all 1.058
_refine_ls_R_factor_all 0.0536
_refine_ls_R_factor_gt 0.0472
_refine_ls_shift/su_max 0.000
_refine_ls_shift/su_mean 0.000
_refine_ls_structure_factor_coef Fsqd
_refine_ls_weighting_details 'calc w=1/[\s^2^(Fo^2^)+(0.0672P)^2^+0.6680P] where P=(Fo^2^+2Fc^2^)/3'
_refine_ls_weighting_scheme calc
_refine_ls_wR_factor_gt 0.1293
_refine_ls_wR_factor_ref 0.1350
_reflns_number_gt 2742
_reflns_number_total 3160
_reflns_threshold_expression I>2sigma(I)
_cod_data_source_file su2664sup1.cif
_cod_data_source_block I
_cod_original_sg_symbol_H-M 'P 21/c'
_cod_database_code 2311204

loop_
_symmetry_equiv_pos_site_id
_symmetry_equiv_pos_as_xyz
1 x,y,z
2 -x,1/2+y,1/2-z
3 -x,-y,-z
4 x,1/2-y,1/2+z

loop_
_atom_site_aniso_label
_atom_site_aniso_U_11
_atom_site_aniso_U_22
_atom_site_aniso_U_33
_atom_site_aniso_U_12
_atom_site_aniso_U_13
_atom_site_aniso_U_23
N1 0.0325(7) 0.0412(8) 0.0377(7) -0.0023(6) -0.0028(5) 0.0018(6)
N2 0.0383(8) 0.0599(11) 0.0768(12) -0.0014(8) 0.0054(8) -0.0219(9)
N3 0.0411(9) 0.0662(12) 0.0775(12) -0.0055(8) 0.0101(8) -0.0265(9)
N4 0.0411(8) 0.0578(10) 0.0396(8) -0.0123(7) 0.0016(6) -0.0084(7)
C1 0.0342(8) 0.0356(9) 0.0361(8) -0.0059(7) -0.0032(6) -0.0037(7)
C2 0.0399(9) 0.0466(11) 0.0447(10) -0.0010(8) -0.0001(7) -0.0063(8)
C3 0.0518(11) 0.0648(14) 0.0422(10) -0.0080(10) 0.0078(8) -0.0096(9)
C4 0.0608(12) 0.0639(14) 0.0385(10) -0.0142(10) -0.0008(9) 0.0034(9)
C5 0.0500(10) 0.0450(11) 0.0478(10) -0.0040(8) -0.0091(8) 0.0054(8)
C6 0.0386(9) 0.0344(9) 0.0431(9) -0.0048(7) -0.0035(7) -0.0015(7)
C7 0.0455(10) 0.0356(10) 0.0584(11) 0.0037(8) 0.0011(8) -0.0026(8)
C8 0.0419(10) 0.0499(12) 0.0589(11) 0.0036(8) 0.0079(8) -0.0119(9)
C9 0.0395(9) 0.0497(11) 0.0399(9) -0.0034(8) 0.0028(7) -0.0061(8)
C10 0.0374(9) 0.0445(11) 0.0329(8) -0.0062(7) -0.0018(6) -0.0020(7)
C11 0.0439(10) 0.0497(12) 0.0490(10) -0.0051(8) -0.0038(8) 0.0070(8)
C12 0.0601(13) 0.0582(14) 0.0602(12) -0.0146(10) -0.0019(10) 0.0169(10)
C13 0.0521(12) 0.0800(17) 0.0652(13) -0.0177(11) 0.0120(10) 0.0137(12)
C14 0.0428(11) 0.0732(15) 0.0582(12) -0.0036(10) 0.0108(9) 0.0013(10)
C15 0.0368(9) 0.0465(11) 0.0478(10) -0.0007(8) -0.0066(7) 0.0048(8)
C16 0.0347(9) 0.0487(11) 0.0351(9) -0.0011(7) -0.0040(7) -0.0034(7)
C17 0.0356(9) 0.0521(12) 0.0521(10) 0.0000(8) -0.0006(8) 0.0013(9)
C18 0.0566(12) 0.0647(14) 0.0451(10) -0.0223(10) 0.0032(9) 0.0003(9)
C19 0.0352(8) 0.0382(10) 0.0422(9) -0.0097(7) 0.0005(7) 0.0027(7)
C20 0.0457(11) 0.0518(13) 0.0753(14) -0.0038(9) 0.0080(9) -0.0076(10)
C21 0.0734(16) 0.0795(18) 0.0832(17) -0.0254(14) 0.0317(14) -0.0304(14)
C22 0.107(2) 0.088(2) 0.0506(13) -0.0487(17) 0.0250(13) -0.0149(13)
C23 0.0800(16) 0.0812(18) 0.0630(14) -0.0326(14) -0.0319(12) 0.0246(13)
C24 0.0437(10) 0.0481(12) 0.0618(12) -0.0041(8) -0.0064(9) 0.0076(9)

loop_
_atom_site_type_symbol
_atom_site_label
_atom_site_fract_x
_atom_site_fract_y
_atom_site_fract_z
_atom_site_U_iso_or_equiv
_atom_site_thermal_displace_type
_atom_site_calc_flag
_atom_site_refinement_flags
_atom_site_occupancy
_atom_site_disorder_assembly
_atom_site_disorder_group
N N1 0.43569(11) 0.09444(13) 0.81026(9) 0.0380(4) Uani d . 1.000 . .
N N2 0.75967(14) 0.07129(16) 0.84538(13) 0.0587(6) Uani d . 1.000 . .
N N3 0.83816(14) 0.15341(17) 0.84788(13) 0.0615(6) Uani d . 1.000 . .
N N4 0.78072(13) 0.25199(14) 0.84990(10) 0.0466(5) Uani d . 1.000 B .
C C1 0.42570(14) 0.13226(14) 0.71500(11) 0.0362(5) Uani d . 1.000 . .
C C2 0.50035(15) 0.09093(17) 0.65474(12) 0.0444(6) Uani d . 1.000 . .
C C3 0.49640(18) 0.13523(19) 0.56554(13) 0.0529(7) Uani d . 1.000 . .
C C4 0.41693(18) 0.22002(19) 0.53381(13) 0.0552(7) Uani d . 1.000 . .
C C5 0.34204(17) 0.26084(17) 0.59263(13) 0.0493(6) Uani d . 1.000 . .
C C6 0.34446(15) 0.21923(15) 0.68381(12) 0.0397(5) Uani d . 1.000 . .
C C7 0.26469(16) 0.26982(16) 0.74219(13) 0.0472(6) Uani d . 1.000 . .
C C8 0.21604(16) 0.21843(17) 0.80959(14) 0.0502(6) Uani d . 1.000 . .
C C9 0.22998(15) 0.10011(17) 0.83926(12) 0.0434(6) Uani d . 1.000 . .
C C10 0.33367(14) 0.03702(16) 0.83579(11) 0.0390(5) Uani d . 1.000 . .
C C11 0.33787(16) -0.07699(17) 0.86185(13) 0.0486(6) Uani d . 1.000 . .
C C12 0.24221(19) -0.1295(2) 0.89303(15) 0.0606(8) Uani d . 1.000 . .
C C13 0.14115(19) -0.0676(2) 0.89868(16) 0.0654(8) Uani d . 1.000 . .
C C14 0.13561(18) 0.0451(2) 0.87236(14) 0.0577(7) Uani d . 1.000 . .
C C15 0.54828(15) 0.04203(17) 0.85030(13) 0.0450(6) Uani d . 1.000 . .
C C16 0.65211(14) 0.11824(16) 0.84764(11) 0.0404(6) Uani d . 1.000 . .
C C17 0.66473(15) 0.23304(17) 0.85105(13) 0.0473(6) Uani d . 1.000 . .
C C18 0.84716(19) 0.3590(2) 0.86075(13) 0.0559(7) Uani d . 1.000 . .
C C19 0.86839(10) 0.39520(10) 0.96072(6) 0.0391(5) Uani d G 1.000 B 1
C C20 0.78941(10) 0.47031(11) 0.99293(9) 0.0577(7) Uani d G 1.000 B 1
C C21 0.80418(14) 0.50082(13) 1.08690(11) 0.0767(10) Uani d G 1.000 B 1
C C22 0.89793(16) 0.45624(15) 1.14866(7) 0.0805(10) Uani d G 1.000 B 1
C C23 0.97691(13) 0.38113(14) 1.11645(8) 0.0791(9) Uani d G 1.000 B 1
C C24 0.96214(10) 0.35062(11) 1.02248(9) 0.0527(7) Uani d G 1.000 B 1
H H2 0.55350 0.03280 0.67480 0.0530 Uiso c R 1.000 . .
H H3 0.54780 0.10750 0.52670 0.0630 Uiso c R 1.000 . .
H H4 0.41380 0.24930 0.47370 0.0660 Uiso c R 1.000 . .
H H5 0.28820 0.31780 0.57110 0.0590 Uiso c R 1.000 . .
H H7 0.24560 0.34630 0.73130 0.0570 Uiso c R 1.000 . .
H H8 0.16780 0.26350 0.84110 0.0600 Uiso c R 1.000 . .
H H11 0.40610 -0.11910 0.85840 0.0580 Uiso c R 1.000 . .
H H12 0.24630 -0.20610 0.91000 0.0730 Uiso c R 1.000 . .
H H13 0.07700 -0.10200 0.92020 0.0790 Uiso c R 1.000 . .
H H14 0.06700 0.08620 0.87660 0.0690 Uiso c R 1.000 . .
H H15A 0.55930 -0.02740 0.81610 0.0540 Uiso c R 1.000 . .
H H15B 0.54470 0.02110 0.91480 0.0540 Uiso c R 1.000 . .
H H17 0.60590 0.28730 0.85360 0.0570 Uiso c R 1.000 . .
H H18A 0.80330 0.41800 0.82330 0.0670 Uiso c R 1.000 A 1
H H18B 0.92240 0.34900 0.83840 0.0670 Uiso c R 1.000 A 1
H H20 0.72670 0.50010 0.95160 0.0690 Uiso c R 1.000 B 1
H H21 0.75130 0.55110 1.10850 0.0920 Uiso c R 1.000 B 1
H H22 0.90780 0.47670 1.21150 0.0970 Uiso c R 1.000 B 1
H H23 1.03960 0.35130 1.15780 0.0950 Uiso c R 1.000 B 1
H H24 1.01500 0.30040 1.00090 0.0630 Uiso c R 1.000 B 1

loop_
_atom_type_symbol
_atom_type_description
_atom_type_scat_dispersion_real
_atom_type_scat_dispersion_imag
_atom_type_scat_source
C C 0.0181 0.0091 'International Tables Vol C Tables 4.2.6.8 and 6.1.1.4'
H H 0.0000 0.0000 'International Tables Vol C Tables 4.2.6.8 and 6.1.1.4'
N N 0.0311 0.0180 'International Tables Vol C Tables 4.2.6.8 and 6.1.1.4'

loop_
_geom_angle_atom_site_label_1
_geom_angle_atom_site_label_2
_geom_angle_atom_site_label_3
_geom_angle
_geom_angle_publ_flag
C1 N1 C10 116.01(13) no
C1 N1 C15 116.59(13) no
C10 N1 C15 113.59(14) no
N3 N2 C16 108.78(17) no
N2 N3 N4 107.39(15) no
N3 N4 C17 110.32(16) no
N3 N4 C18 119.74(16) no
C17 N4 C18 129.54(17) no
N1 C1 C2 121.60(15) no
N1 C1 C6 119.02(14) no
C2 C1 C6 119.21(15) no
C1 C2 C3 120.93(17) no
C2 C3 C4 120.55(18) no
C3 C4 C5 118.96(18) no
C4 C5 C6 122.16(18) no
C1 C6 C5 118.19(16) no
C1 C6 C7 123.32(16) no
C5 C6 C7 118.48(16) no
C6 C7 C8 127.16(18) no
C7 C8 C9 127.32(18) no
C8 C9 C10 123.20(16) no
C8 C9 C14 118.92(17) no
C10 C9 C14 117.88(18) no
N1 C10 C9 118.91(16) no
N1 C10 C11 121.50(15) no
C9 C10 C11 119.49(16) no
C10 C11 C12 121.22(18) no
C11 C12 C13 119.7(2) no
C12 C13 C14 119.6(2) no
C9 C14 C13 122.1(2) no
N1 C15 C16 113.27(16) no
N2 C16 C15 119.20(17) no
N2 C16 C17 108.23(16) no
C15 C16 C17 132.50(16) no
N4 C17 C16 105.26(16) no
N4 C18 C19 110.77(15) no
C18 C19 C20 119.02(12) no
C18 C19 C24 120.91(13) no
C20 C19 C24 120.00(10) no
C19 C20 C21 120.00(12) no
C20 C21 C22 120.00(14) no
C21 C22 C23 120.00(11) no
C22 C23 C24 120.00(12) no
C19 C24 C23 120.00(12) no
C1 C2 H2 119.00 no
C3 C2 H2 120.00 no
C2 C3 H3 120.00 no
C4 C3 H3 120.00 no
C3 C4 H4 121.00 no
C5 C4 H4 120.00 no
C4 C5 H5 119.00 no
C6 C5 H5 119.00 no
C6 C7 H7 116.00 no
C8 C7 H7 116.00 no
C7 C8 H8 116.00 no
C9 C8 H8 116.00 no
C10 C11 H11 119.00 no
C12 C11 H11 119.00 no
C11 C12 H12 120.00 no
C13 C12 H12 120.00 no
C12 C13 H13 120.00 no
C14 C13 H13 120.00 no
C9 C14 H14 119.00 no
C13 C14 H14 119.00 no
N1 C15 H15A 109.00 no
N1 C15 H15B 109.00 no
C16 C15 H15A 109.00 no
C16 C15 H15B 109.00 no
H15A C15 H15B 108.00 no
N4 C17 H17 127.00 no
C16 C17 H17 127.00 no
N4 C18 H18A 110.00 no
N4 C18 H18B 109.00 no
C19 C18 H18A 109.00 no
C19 C18 H18B 109.00 no
H18A C18 H18B 108.00 no
C19 C20 H20 120.00 no
C21 C20 H20 120.00 no
C20 C21 H21 120.00 no
C22 C21 H21 120.00 no
C21 C22 H22 120.00 no
C23 C22 H22 120.00 no
C22 C23 H23 120.00 no
C24 C23 H23 120.00 no
C19 C24 H24 120.00 no
C23 C24 H24 120.00 no

loop_
_geom_bond_atom_site_label_1
_geom_bond_atom_site_label_2
_geom_bond_distance
_geom_bond_publ_flag
N1 C1 1.435(2) no
N1 C10 1.442(2) no
N1 C15 1.465(2) no
N2 N3 1.312(3) no
N2 C16 1.352(2) no
N3 N4 1.331(2) no
N4 C17 1.347(2) no
N4 C18 1.462(3) no
C1 C2 1.394(2) no
C1 C6 1.407(2) no
C2 C3 1.384(3) no
C3 C4 1.378(3) no
C4 C5 1.379(3) no
C5 C6 1.401(3) no
C6 C7 1.458(3) no
C7 C8 1.335(3) no
C8 C9 1.453(3) no
C9 C10 1.404(2) no
C9 C14 1.401(3) no
C10 C11 1.387(3) no
C11 C12 1.388(3) no
C12 C13 1.377(3) no
C13 C14 1.373(3) no
C15 C16 1.491(3) no
C16 C17 1.353(3) no
C18 C19 1.490(2) no
C19 C20 1.3900(17) no
C19 C24 1.3900(16) no
C20 C21 1.390(2) no
C21 C22 1.390(2) no
C22 C23 1.390(2) no
C23 C24 1.3900(18) no
C2 H2 0.9300 no
C3 H3 0.9300 no
C4 H4 0.9300 no
C5 H5 0.9300 no
C7 H7 0.9300 no
C8 H8 0.9300 no
C11 H11 0.9300 no
C12 H12 0.9300 no
C13 H13 0.9300 no
C14 H14 0.9300 no
C15 H15A 0.9700 no
C15 H15B 0.9700 no
C17 H17 0.9300 no
C18 H18A 0.9700 no
C18 H18B 0.9700 no
C20 H20 0.9300 no
C21 H21 0.9300 no
C22 H22 0.9300 no
C23 H23 0.9300 no
C24 H24 0.9300 no

loop_
_geom_hbond_atom_site_label_D
_geom_hbond_atom_site_label_H
_geom_hbond_atom_site_label_A
_geom_hbond_site_symmetry_A
_geom_hbond_distance_DH
_geom_hbond_distance_HA
_geom_hbond_distance_DA
_geom_hbond_angle_DHA
_geom_hbond_publ_flag
C18 H18A Cg2 2_656 0.97 2.83 3.600(2) 137 yes
C20 H20 Cg1 2_656 0.93 2.79 3.642(2) 153 yes

loop_
_geom_torsion_atom_site_label_1
_geom_torsion_atom_site_label_2
_geom_torsion_atom_site_label_3
_geom_torsion_atom_site_label_4
_geom_torsion
_geom_torsion_publ_flag
C10 N1 C1 C2 -118.27(18) no
C10 N1 C1 C6 66.5(2) no
C15 N1 C1 C2 19.7(2) no
C15 N1 C1 C6 -155.60(16) no
C1 N1 C10 C9 -68.6(2) no
C1 N1 C10 C11 114.98(18) no
C15 N1 C10 C9 152.20(15) no
C15 N1 C10 C11 -24.2(2) no
C1 N1 C15 C16 57.8(2) no
C10 N1 C15 C16 -163.24(14) no
C16 N2 N3 N4 -1.2(2) no
N3 N2 C16 C15 -176.98(16) no
N3 N2 C16 C17 0.4(2) no
N2 N3 N4 C17 1.5(2) no
N2 N3 N4 C18 174.94(16) no
N3 N4 C17 C16 -1.3(2) no
C18 N4 C17 C16 -173.84(16) no
N3 N4 C18 C19 -95.86(19) no
C17 N4 C18 C19 76.1(2) no
N1 C1 C2 C3 -174.45(17) no
C6 C1 C2 C3 0.8(3) no
N1 C1 C6 C5 175.42(16) no
N1 C1 C6 C7 -3.2(3) no
C2 C1 C6 C5 0.1(2) no
C2 C1 C6 C7 -178.55(17) no
C1 C2 C3 C4 -1.1(3) no
C2 C3 C4 C5 0.6(3) no
C3 C4 C5 C6 0.3(3) no
C4 C5 C6 C1 -0.6(3) no
C4 C5 C6 C7 178.08(18) no
C1 C6 C7 C8 -32.0(3) no
C5 C6 C7 C8 149.4(2) no
C6 C7 C8 C9 -1.0(3) no
C7 C8 C9 C10 31.6(3) no
C7 C8 C9 C14 -147.9(2) no
C8 C9 C10 N1 6.2(3) no
C8 C9 C10 C11 -177.34(17) no
C14 C9 C10 N1 -174.34(16) no
C14 C9 C10 C11 2.1(3) no
C8 C9 C14 C13 177.84(19) no
C10 C9 C14 C13 -1.7(3) no
N1 C10 C11 C12 175.13(17) no
C9 C10 C11 C12 -1.2(3) no
C10 C11 C12 C13 -0.2(3) no
C11 C12 C13 C14 0.8(3) no
C12 C13 C14 C9 0.2(3) no
N1 C15 C16 N2 -153.38(16) no
N1 C15 C16 C17 30.0(3) no
N2 C16 C17 N4 0.5(2) no
C15 C16 C17 N4 177.41(17) no
N4 C18 C19 C20 -93.75(18) no
N4 C18 C19 C24 83.06(19) no
C18 C19 C20 C21 176.83(15) no
C24 C19 C20 C21 -0.02(19) no
C18 C19 C24 C23 -176.77(15) no
C20 C19 C24 C23 0.0(2) no
C19 C20 C21 C22 0.0(2) no
C20 C21 C22 C23 0.0(2) no
C21 C22 C23 C24 0.0(2) no
C22 C23 C24 C19 0.0(2) no
